data_7061226
loop_
_publ_author_name
'Costa, Let\'icia D.'
'Guieu, Samuel'
'Faustino, Maria do Amparo F.'
'Tom\'e, Augusto C.'

_publ_section_title
;
 Straightforward synthesis of thiazolo[5,4-c]isoquinolines from
 dithiooxamide and 2-halobenzaldehydes
;
_journal_issue 8
_journal_name_full 'New Journal of Chemistry'
_journal_page_first 3602
_journal_page_last 3615
_journal_paper_doi 10.1039/D1NJ05536D
_journal_volume 46
_journal_year 2022
_chemical_formula_moiety 'C18 H13 Cl N2 S'
_chemical_formula_sum 'C18 H13 Cl N2 S'
_chemical_formula_weight 324.81
_chemical_name_systematic 2-(2-chloro-6-methylphenyl)-6-methylthiazolo[5,4-c]isoquinoline
_space_group_crystal_system monoclinic
_space_group_IT_number 14
_space_group_name_Hall '-P 2ybc'
_space_group_name_H-M_alt 'P 1 21/c 1'
_atom_sites_solution_hydrogens geom
_atom_sites_solution_primary direct
_atom_sites_solution_secondary difmap
_audit_creation_method SHELXL-2018/3
_audit_update_record
;
2021-07-29 deposited with the CCDC.	2022-01-20 downloaded from the CCDC.
;
_cell_angle_alpha 90
_cell_angle_beta 97.530(4)
_cell_angle_gamma 90
_cell_formula_units_Z 4
_cell_length_a 7.3032(8)
_cell_length_b 15.9713(16)
_cell_length_c 13.2331(16)
_cell_measurement_reflns_used 8730
_cell_measurement_temperature 150(2)
_cell_measurement_theta_max 28.30
_cell_measurement_theta_min 2.55
_cell_volume 1530.2(3)
_computing_cell_refinement 'Bruker SAINT'
_computing_data_collection 'Bruker APEX2'
_computing_data_reduction 'Bruker SAINT'
_computing_molecular_graphics 'Bruker SHELXTL'
_computing_publication_material 'Bruker SHELXTL'
_computing_structure_refinement 'SHELXL-2018/3 (Sheldrick, 2018)'
_computing_structure_solution 'SHELXS-97 (Sheldrick 2008)'
_diffrn_ambient_temperature 150(2)
_diffrn_measured_fraction_theta_full 0.995
_diffrn_measured_fraction_theta_max 0.991
_diffrn_measurement_device_type 'Bruker APEX-II CCD'
_diffrn_measurement_method '\f and \w scans'
_diffrn_radiation_type MoK\a
_diffrn_radiation_wavelength 0.71073
_diffrn_reflns_av_R_equivalents 0.0431
_diffrn_reflns_av_unetI/netI 0.0370
_diffrn_reflns_Laue_measured_fraction_full 0.995
_diffrn_reflns_Laue_measured_fraction_max 0.991
_diffrn_reflns_limit_h_max 9
_diffrn_reflns_limit_h_min -9
_diffrn_reflns_limit_k_max 21
_diffrn_reflns_limit_k_min -21
_diffrn_reflns_limit_l_max 16
_diffrn_reflns_limit_l_min -17
_diffrn_reflns_number 15522
_diffrn_reflns_point_group_measured_fraction_full 0.995
_diffrn_reflns_point_group_measured_fraction_max 0.991
_diffrn_reflns_theta_full 25.242
_diffrn_reflns_theta_max 28.311
_diffrn_reflns_theta_min 2.551
_exptl_absorpt_coefficient_mu 0.383
_exptl_absorpt_correction_type none
_exptl_crystal_colour yellow
_exptl_crystal_density_diffrn 1.410
_exptl_crystal_description block
_exptl_crystal_F_000 672
_exptl_crystal_recrystallization_method 'Re-crystallisation from solvent'
_exptl_crystal_size_max 0.600
_exptl_crystal_size_mid 0.500
_exptl_crystal_size_min 0.400
_exptl_transmission_factor_max 0.7457
_exptl_transmission_factor_min 0.5908
_refine_diff_density_max 0.327
_refine_diff_density_min -0.381
_refine_diff_density_rms 0.069
_refine_ls_extinction_method none
_refine_ls_goodness_of_fit_ref 1.048
_refine_ls_hydrogen_treatment constr
_refine_ls_matrix_type full
_refine_ls_number_parameters 201
_refine_ls_number_reflns 3780
_refine_ls_number_restraints 0
_refine_ls_restrained_S_all 1.048
_refine_ls_R_factor_all 0.0583
_refine_ls_R_factor_gt 0.0472
_refine_ls_shift/su_max 0.001
_refine_ls_shift/su_mean 0.000
_refine_ls_structure_factor_coef Fsqd
_refine_ls_weighting_details 'w=1/[\s^2^(Fo^2^)+(0.0593P)^2^+0.9062P] where P=(Fo^2^+2Fc^2^)/3'
_refine_ls_weighting_scheme calc
_refine_ls_wR_factor_gt 0.1244
_refine_ls_wR_factor_ref 0.1334
_reflns_Friedel_coverage 0.000
_reflns_number_gt 3155
_reflns_number_total 3780
_reflns_threshold_expression 'I > 2\s(I)'
_cod_data_source_file d1nj05536d2.cif
_cod_data_source_block shelx_CCDC7
_cod_depositor_comments 'Adding full bibliography for 7061219--7061230.cif.'
_cod_original_sg_symbol_H-M 'P 21/c'
_cod_database_code 7061226
_shelx_shelxl_version_number 2018/3
_shelx_space_group_comment
;
The symmetry employed for this shelxl refinement is uniquely defined
by the following loop, which should always be used as a source of
symmetry information in preference to the above space-group names.
They are only intended as comments.
;
_shelx_estimated_absorpt_t_min 0.803
_shelx_estimated_absorpt_t_max 0.862

loop_
_space_group_symop_operation_xyz
'x, y, z'
'-x, y+1/2, -z+1/2'
'-x, -y, -z'
'x, -y-1/2, z-1/2'

loop_
_atom_site_label
_atom_site_type_symbol
_atom_site_fract_x
_atom_site_fract_y
_atom_site_fract_z
_atom_site_U_iso_or_equiv
_atom_site_adp_type
_atom_site_occupancy
_atom_site_site_symmetry_order
_atom_site_calc_flag
_atom_site_refinement_flags_posn
_atom_site_refinement_flags_adp
_atom_site_refinement_flags_occupancy
_atom_site_disorder_assembly
_atom_site_disorder_group
Cl1 Cl 0.79490(8) 0.70374(4) 0.84413(4) 0.05425(19) Uani 1 1 d . . . . .
S1 S 0.30542(8) 0.72303(3) 0.75449(4) 0.04284(16) Uani 1 1 d . . . . .
N1 N 0.4042(2) 0.56692(9) 0.75319(11) 0.0302(3) Uani 1 1 d . . . . .
N2 N 0.1660(2) 0.69975(12) 0.55382(14) 0.0422(4) Uani 1 1 d . . . . .
C1 C 0.0851(4) 0.5408(2) 0.28980(16) 0.0588(7) Uani 1 1 d . . . . .
H1 H 0.088133 0.496968 0.238181 0.088 Uiso 1 1 calc R U . . .
H12 H 0.153516 0.589849 0.270818 0.088 Uiso 1 1 calc R U . . .
H11 H -0.043338 0.556538 0.294109 0.088 Uiso 1 1 calc R U . . .
C2 C 0.1730(3) 0.50825(16) 0.39214(15) 0.0422(5) Uani 1 1 d . . . . .
C3 C 0.1996(2) 0.56143(13) 0.47973(14) 0.0341(4) Uani 1 1 d . . . . .
C4 C 0.2876(2) 0.52871(12) 0.57334(13) 0.0301(4) Uani 1 1 d . . . . .
C5 C 0.3151(2) 0.58544(11) 0.65676(13) 0.0287(3) Uani 1 1 d . . . . .
C6 C 0.4092(3) 0.63284(11) 0.81079(14) 0.0323(4) Uani 1 1 d . . . . .
C7 C 0.4984(3) 0.63575(11) 0.91836(14) 0.0327(4) Uani 1 1 d . . . . .
C8 C 0.4052(3) 0.60606(12) 0.99754(15) 0.0365(4) Uani 1 1 d . . . . .
C9 C 0.4940(3) 0.61093(14) 1.09693(16) 0.0449(5) Uani 1 1 d . . . . .
H3 H 0.433017 0.590637 1.151180 0.054 Uiso 1 1 calc R U . . .
C10 C 0.6691(3) 0.64469(14) 1.11852(16) 0.0477(5) Uani 1 1 d . . . . .
H2 H 0.725725 0.647900 1.187256 0.057 Uiso 1 1 calc R U . . .
C11 C 0.2089(3) 0.56923(14) 0.97561(17) 0.0446(5) Uani 1 1 d . . . . .
H5 H 0.169255 0.549446 1.039407 0.067 Uiso 1 1 calc R U . . .
H4 H 0.209065 0.522292 0.927933 0.067 Uiso 1 1 calc R U . . .
H6 H 0.123551 0.612559 0.945561 0.067 Uiso 1 1 calc R U . . .
C12 C 0.6756(3) 0.66830(12) 0.94191(14) 0.0360(4) Uani 1 1 d . . . . .
C13 C 0.7624(3) 0.67373(14) 1.04161(16) 0.0437(5) Uani 1 1 d . . . . .
H7 H 0.882846 0.696827 1.056322 0.052 Uiso 1 1 calc R U . . .
C14 C 0.2530(3) 0.66707(12) 0.64205(14) 0.0345(4) Uani 1 1 d . . . . .
C15 C 0.2318(3) 0.42728(16) 0.40228(16) 0.0466(5) Uani 1 1 d . . . . .
H8 H 0.213621 0.391461 0.344519 0.056 Uiso 1 1 calc R U . . .
C16 C 0.3185(3) 0.39497(14) 0.49537(17) 0.0448(5) Uani 1 1 d . . . . .
H10 H 0.357878 0.338241 0.499293 0.054 Uiso 1 1 calc R U . . .
C17 C 0.3466(3) 0.44473(12) 0.58050(15) 0.0358(4) Uani 1 1 d . . . . .
H9 H 0.405045 0.422858 0.643332 0.043 Uiso 1 1 calc R U . . .
C18 C 0.1432(3) 0.64664(14) 0.47689(16) 0.0422(5) Uani 1 1 d . . . . .
H13 H 0.083469 0.667265 0.413696 0.051 Uiso 1 1 calc R U . . .

loop_
_atom_site_aniso_label
_atom_site_aniso_U_11
_atom_site_aniso_U_22
_atom_site_aniso_U_33
_atom_site_aniso_U_23
_atom_site_aniso_U_13
_atom_site_aniso_U_12
Cl1 0.0531(3) 0.0671(4) 0.0431(3) -0.0040(2) 0.0084(2) -0.0179(3)
S1 0.0541(3) 0.0325(3) 0.0401(3) -0.00178(19) -0.0009(2) 0.0081(2)
N1 0.0330(8) 0.0323(7) 0.0250(7) 0.0001(6) 0.0027(6) -0.0018(6)
N2 0.0400(9) 0.0461(9) 0.0388(9) 0.0099(7) -0.0016(7) 0.0055(7)
C1 0.0520(13) 0.095(2) 0.0281(10) 0.0021(11) -0.0004(9) -0.0204(13)
C2 0.0293(9) 0.0714(14) 0.0265(9) -0.0038(9) 0.0055(7) -0.0167(9)
C3 0.0242(8) 0.0515(11) 0.0267(8) 0.0014(8) 0.0040(6) -0.0090(7)
C4 0.0240(8) 0.0400(9) 0.0269(8) 0.0003(7) 0.0052(6) -0.0053(7)
C5 0.0252(8) 0.0335(8) 0.0275(8) 0.0018(7) 0.0030(6) -0.0026(7)
C6 0.0353(9) 0.0316(8) 0.0296(9) -0.0010(7) 0.0031(7) -0.0002(7)
C7 0.0399(10) 0.0287(8) 0.0290(9) -0.0037(7) 0.0023(7) 0.0027(7)
C8 0.0424(10) 0.0333(9) 0.0343(9) -0.0011(7) 0.0070(8) 0.0057(8)
C9 0.0595(13) 0.0478(11) 0.0283(9) 0.0020(8) 0.0087(9) 0.0082(10)
C10 0.0604(14) 0.0499(12) 0.0302(10) -0.0049(9) -0.0042(9) 0.0075(10)
C11 0.0441(11) 0.0506(12) 0.0409(11) 0.0039(9) 0.0127(9) 0.0018(9)
C12 0.0431(10) 0.0338(9) 0.0311(9) -0.0043(7) 0.0047(8) -0.0011(8)
C13 0.0463(11) 0.0441(11) 0.0377(10) -0.0072(9) -0.0054(9) -0.0007(9)
C14 0.0326(9) 0.0368(9) 0.0334(9) 0.0039(7) 0.0019(7) 0.0020(7)
C15 0.0413(11) 0.0656(14) 0.0345(10) -0.0165(10) 0.0105(8) -0.0188(10)
C16 0.0447(11) 0.0454(11) 0.0460(12) -0.0129(9) 0.0123(9) -0.0107(9)
C17 0.0350(10) 0.0392(10) 0.0337(9) -0.0031(8) 0.0063(8) -0.0046(8)
C18 0.0333(10) 0.0594(13) 0.0328(10) 0.0115(9) -0.0004(8) -0.0011(9)

loop_
_atom_type_symbol
_atom_type_description
_atom_type_scat_dispersion_real
_atom_type_scat_dispersion_imag
_atom_type_scat_source
C C 0.0033 0.0016 'International Tables Vol C Tables 4.2.6.8 and 6.1.1.4'
H H 0.0000 0.0000 'International Tables Vol C Tables 4.2.6.8 and 6.1.1.4'
N N 0.0061 0.0033 'International Tables Vol C Tables 4.2.6.8 and 6.1.1.4'
S S 0.1246 0.1234 'International Tables Vol C Tables 4.2.6.8 and 6.1.1.4'
Cl Cl 0.1484 0.1585 'International Tables Vol C Tables 4.2.6.8 and 6.1.1.4'

loop_
_geom_angle_atom_site_label_1
_geom_angle_atom_site_label_2
_geom_angle_atom_site_label_3
_geom_angle
_geom_angle_site_symmetry_1
_geom_angle_site_symmetry_3
_geom_angle_publ_flag
C14 S1 C6 88.60(9) . . ?
C6 N1 C5 109.96(15) . . ?
C18 N2 C14 114.45(18) . . ?
C2 C1 H1 109.5 . . ?
C2 C1 H12 109.5 . . ?
H1 C1 H12 109.5 . . ?
C2 C1 H11 109.5 . . ?
H1 C1 H11 109.5 . . ?
H12 C1 H11 109.5 . . ?
C15 C2 C3 118.42(19) . . ?
C15 C2 C1 120.3(2) . . ?
C3 C2 C1 121.2(2) . . ?
C4 C3 C18 118.20(17) . . ?
C4 C3 C2 119.16(19) . . ?
C18 C3 C2 122.64(18) . . ?
C17 C4 C3 120.62(17) . . ?
C17 C4 C5 122.94(17) . . ?
C3 C4 C5 116.43(17) . . ?
C14 C5 N1 115.83(16) . . ?
C14 C5 C4 118.68(16) . . ?
N1 C5 C4 125.47(16) . . ?
N1 C6 C7 124.27(16) . . ?
N1 C6 S1 116.17(14) . . ?
C7 C6 S1 119.56(13) . . ?
C12 C7 C8 119.09(17) . . ?
C12 C7 C6 120.26(17) . . ?
C8 C7 C6 120.65(17) . . ?
C9 C8 C7 118.40(19) . . ?
C9 C8 C11 120.41(19) . . ?
C7 C8 C11 121.19(18) . . ?
C10 C9 C8 121.4(2) . . ?
C10 C9 H3 119.3 . . ?
C8 C9 H3 119.3 . . ?
C13 C10 C9 120.8(2) . . ?
C13 C10 H2 119.6 . . ?
C9 C10 H2 119.6 . . ?
C8 C11 H5 109.5 . . ?
C8 C11 H4 109.5 . . ?
H5 C11 H4 109.5 . . ?
C8 C11 H6 109.5 . . ?
H5 C11 H6 109.5 . . ?
H4 C11 H6 109.5 . . ?
C13 C12 C7 122.08(19) . . ?
C13 C12 Cl1 118.27(16) . . ?
C7 C12 Cl1 119.65(15) . . ?
C10 C13 C12 118.2(2) . . ?
C10 C13 H7 120.9 . . ?
C12 C13 H7 120.9 . . ?
N2 C14 C5 126.16(18) . . ?
N2 C14 S1 124.41(15) . . ?
C5 C14 S1 109.43(13) . . ?
C2 C15 C16 122.25(19) . . ?
C2 C15 H8 118.9 . . ?
C16 C15 H8 118.9 . . ?
C17 C16 C15 120.5(2) . . ?
C17 C16 H10 119.7 . . ?
C15 C16 H10 119.7 . . ?
C16 C17 C4 119.00(19) . . ?
C16 C17 H9 120.5 . . ?
C4 C17 H9 120.5 . . ?
N2 C18 C3 126.07(18) . . ?
N2 C18 H13 117.0 . . ?
C3 C18 H13 117.0 . . ?

loop_
_geom_bond_atom_site_label_1
_geom_bond_atom_site_label_2
_geom_bond_distance
_geom_bond_site_symmetry_2
_geom_bond_publ_flag
Cl1 C12 1.746(2) . ?
S1 C14 1.735(2) . ?
S1 C6 1.7484(19) . ?
N1 C6 1.297(2) . ?
N1 C5 1.386(2) . ?
N2 C18 1.319(3) . ?
N2 C14 1.358(2) . ?
C1 C2 1.512(3) . ?
C1 H1 0.9800 . ?
C1 H12 0.9800 . ?
C1 H11 0.9800 . ?
C2 C15 1.364(3) . ?
C2 C3 1.430(3) . ?
C3 C4 1.418(2) . ?
C3 C18 1.421(3) . ?
C4 C17 1.408(3) . ?
C4 C5 1.422(2) . ?
C5 C14 1.386(3) . ?
C6 C7 1.486(2) . ?
C7 C12 1.392(3) . ?
C7 C8 1.404(3) . ?
C8 C9 1.390(3) . ?
C8 C11 1.542(3) . ?
C9 C10 1.383(3) . ?
C9 H3 0.9500 . ?
C10 C13 1.378(3) . ?
C10 H2 0.9500 . ?
C11 H5 0.9800 . ?
C11 H4 0.9800 . ?
C11 H6 0.9800 . ?
C12 C13 1.389(3) . ?
C13 H7 0.9500 . ?
C15 C16 1.407(3) . ?
C15 H8 0.9500 . ?
C16 C17 1.372(3) . ?
C16 H10 0.9500 . ?
C17 H9 0.9500 . ?
C18 H13 0.9500 . ?

loop_
_geom_hbond_atom_site_label_D
_geom_hbond_atom_site_label_H
_geom_hbond_atom_site_label_A
_geom_hbond_distance_DH
_geom_hbond_distance_HA
_geom_hbond_distance_DA
_geom_hbond_angle_DHA
_geom_hbond_site_symmetry_A
_geom_hbond_publ_flag
C13 H7 N2 0.95 2.65 3.559(3) 160.4 4_676 yes
C13 H7 N2 0.95 2.65 3.559(3) 160.4 4_676 yes

loop_
_geom_torsion_atom_site_label_1
_geom_torsion_atom_site_label_2
_geom_torsion_atom_site_label_3
_geom_torsion_atom_site_label_4
_geom_torsion
_geom_torsion_site_symmetry_1
_geom_torsion_site_symmetry_2
_geom_torsion_site_symmetry_3
_geom_torsion_site_symmetry_4
_geom_torsion_publ_flag
C15 C2 C3 C4 0.7(3) . . . . ?
C1 C2 C3 C4 -178.19(17) . . . . ?
C15 C2 C3 C18 180.00(19) . . . . ?
C1 C2 C3 C18 1.1(3) . . . . ?
C18 C3 C4 C17 -179.91(17) . . . . ?
C2 C3 C4 C17 -0.5(3) . . . . ?
C18 C3 C4 C5 -1.3(2) . . . . ?
C2 C3 C4 C5 178.10(16) . . . . ?
C6 N1 C5 C14 0.2(2) . . . . ?
C6 N1 C5 C4 178.70(17) . . . . ?
C17 C4 C5 C14 179.63(17) . . . . ?
C3 C4 C5 C14 1.0(2) . . . . ?
C17 C4 C5 N1 1.2(3) . . . . ?
C3 C4 C5 N1 -177.40(16) . . . . ?
C5 N1 C6 C7 -178.58(17) . . . . ?
C5 N1 C6 S1 0.5(2) . . . . ?
C14 S1 C6 N1 -0.85(16) . . . . ?
C14 S1 C6 C7 178.29(16) . . . . ?
N1 C6 C7 C12 98.4(2) . . . . ?
S1 C6 C7 C12 -80.6(2) . . . . ?
N1 C6 C7 C8 -81.8(2) . . . . ?
S1 C6 C7 C8 99.17(19) . . . . ?
C12 C7 C8 C9 0.4(3) . . . . ?
C6 C7 C8 C9 -179.39(18) . . . . ?
C12 C7 C8 C11 -179.87(18) . . . . ?
C6 C7 C8 C11 0.3(3) . . . . ?
C7 C8 C9 C10 0.5(3) . . . . ?
C11 C8 C9 C10 -179.2(2) . . . . ?
C8 C9 C10 C13 -0.8(3) . . . . ?
C8 C7 C12 C13 -1.1(3) . . . . ?
C6 C7 C12 C13 178.67(18) . . . . ?
C8 C7 C12 Cl1 178.86(14) . . . . ?
C6 C7 C12 Cl1 -1.3(2) . . . . ?
C9 C10 C13 C12 0.1(3) . . . . ?
C7 C12 C13 C10 0.9(3) . . . . ?
Cl1 C12 C13 C10 -179.14(17) . . . . ?
C18 N2 C14 C5 -0.6(3) . . . . ?
C18 N2 C14 S1 178.63(16) . . . . ?
N1 C5 C14 N2 178.52(18) . . . . ?
C4 C5 C14 N2 -0.1(3) . . . . ?
N1 C5 C14 S1 -0.8(2) . . . . ?
C4 C5 C14 S1 -179.42(13) . . . . ?
C6 S1 C14 N2 -178.49(18) . . . . ?
C6 S1 C14 C5 0.89(15) . . . . ?
C3 C2 C15 C16 -0.5(3) . . . . ?
C1 C2 C15 C16 178.36(19) . . . . ?
C2 C15 C16 C17 0.2(3) . . . . ?
C15 C16 C17 C4 -0.1(3) . . . . ?
C3 C4 C17 C16 0.2(3) . . . . ?
C5 C4 C17 C16 -178.31(18) . . . . ?
C14 N2 C18 C3 0.4(3) . . . . ?
C4 C3 C18 N2 0.6(3) . . . . ?
C2 C3 C18 N2 -178.7(2) . . . . ?
